data_7201392
loop_
_publ_author_name
'Neumann, Marcus Aurelius'
'Perrin, Marc-Antoine'

_publ_section_title
;
 Can crystal structure prediction guide experimentalists to a new
 polymorph of paracetamol?
;
_journal_issue 11
_journal_name_full CrystEngComm
_journal_page_first 2475
_journal_paper_doi 10.1039/b909819d
_journal_volume 11
_journal_year 2009
_space_group_IT_number 15
_symmetry_cell_setting monoclinic
_symmetry_Int_Tables_number 15
_symmetry_space_group_name_Hall '-C 2yc'
_symmetry_space_group_name_H-M 'C 1 2/c 1'
_cell_angle_alpha 90.000000
_cell_angle_beta 90.069340
_cell_angle_gamma 90.000000
_cell_length_a 15.581235
_cell_length_b 8.226829
_cell_length_c 23.035090
_cell_volume 2952.731
_cod_data_source_file b909819d.txt
_cod_data_source_block 44
_cod_original_sg_symbol_H-M 'C 2/c'
_cod_struct_determination_method theoretical
_cod_database_code 7201392

loop_
_symmetry_equiv_pos_site_id
_symmetry_equiv_pos_as_xyz
1 x,y,z
2 -x,y,-z+1/2
3 -x,-y,-z
4 x,-y,z+1/2
5 x+1/2,y+1/2,z
6 -x+1/2,y+1/2,-z+1/2
7 -x+1/2,-y+1/2,-z
8 x+1/2,-y+1/2,z+1/2

loop_
_atom_site_label
_atom_site_type_symbol
_atom_site_fract_x
_atom_site_fract_y
_atom_site_fract_z
C0_0 C -0.221296 0.534460 0.369463
C1_0 C -0.231616 0.578177 0.427790
C2_0 C -0.143316 0.569445 0.341918
N3_0 N -0.285058 0.461338 0.334855
C4_0 C -0.165256 0.656697 0.457371
H5_0 H -0.291964 0.552851 0.449398
C6_0 C -0.077245 0.645221 0.371626
H7_0 H -0.134002 0.534943 0.296759
C8_0 C -0.361722 0.396554 0.349375
H9_0 H -0.272919 0.466091 0.291035
C10_0 C -0.087402 0.690784 0.429669
H11_0 H -0.174284 0.692819 0.502365
H12_0 H -0.016530 0.666607 0.350171
C13_0 C -0.413707 0.339752 0.297953
O14_0 O -0.387886 0.382229 0.400671
O15_0 O -0.022884 0.767236 0.459639
H16_0 H -0.413940 0.206273 0.296979
H17_0 H -0.387793 0.383090 0.256647
H18_0 H -0.479900 0.381787 0.302979
H19_0 H 0.024365 0.802655 0.432569
H12_1 H -0.143919 0.280389 0.252425
C6_1 C -0.130366 0.321392 0.208440
C2_1 C -0.059397 0.258456 0.179250
C10_1 C -0.184937 0.432830 0.181042
C0_1 C -0.042488 0.304472 0.121934
H7_1 H -0.017599 0.171629 0.200584
C4_1 C -0.164562 0.487020 0.125146
O15_1 O -0.255394 0.489585 0.210099
C1_1 C -0.094571 0.422762 0.095971
N3_1 N 0.023021 0.237402 0.087155
H11_1 H -0.202880 0.581239 0.104809
H19_1 H -0.297987 0.545104 0.183436
H5_1 H -0.079121 0.466828 0.052672
C8_1 C 0.095869 0.159291 0.102566
H9_1 H 0.012519 0.248205 0.043368
C13_1 C 0.152001 0.111361 0.052202
O14_1 O 0.116650 0.131350 0.154370
H16_1 H 0.205302 0.198493 0.049046
H17_1 H 0.117808 0.111319 0.010736
H18_1 H 0.178652 -0.009767 0.059958
